data_2224964
loop_
_publ_author_name
'Wang, De-Cai'
'Fan, Dong-Mei'
'Liu, Hua-Quan'
'Ou-yang, Ping-Kai'

_publ_section_title
;
 3-Chloroazepan-2-one
;
_journal_coeditor_code GW2071
_journal_issue 2
_journal_name_full 'Acta Crystallographica Section E'
_journal_page_first o438
_journal_paper_doi 10.1107/S1600536810002060
_journal_volume 66
_journal_year 2010
_chemical_formula_iupac 'C6 H10 Cl N O'
_chemical_formula_moiety 'C6 H10 Cl N O'
_chemical_formula_sum 'C6 H10 Cl N O'
_chemical_formula_weight 147.60
_chemical_name_systematic
;
3-Chloroazepan-2-one
;
_space_group_IT_number 15
_symmetry_cell_setting monoclinic
_symmetry_space_group_name_Hall '-C 2yc'
_symmetry_space_group_name_H-M 'C 1 2/c 1'
_atom_sites_solution_hydrogens geom
_atom_sites_solution_primary direct
_atom_sites_solution_secondary difmap
_audit_creation_method SHELXL-97
_cell_angle_alpha 90.00
_cell_angle_beta 103.65(3)
_cell_angle_gamma 90.00
_cell_formula_units_Z 8
_cell_length_a 18.776(4)
_cell_length_b 7.3440(15)
_cell_length_c 11.109(2)
_cell_measurement_reflns_used 25
_cell_measurement_temperature 293(2)
_cell_measurement_theta_max 14
_cell_measurement_theta_min 9
_cell_volume 1488.6(5)
_computing_cell_refinement 'CAD-4 Software (Enraf--Nonius, 1989)'
_computing_data_collection 'CAD-4 Software (Enraf--Nonius, 1989)'
_computing_data_reduction 'XCAD-4 (Harms & Wocadlo, 1995)'
_computing_molecular_graphics 'SHELXTL (Sheldrick, 2008)'
_computing_publication_material 'PLATON (Spek, 2009)'
_computing_structure_refinement 'SHELXL97 (Sheldrick, 2008)'
_computing_structure_solution 'SHELXS97 (Sheldrick, 2008)'
_diffrn_ambient_temperature 293(2)
_diffrn_measured_fraction_theta_full 0.999
_diffrn_measured_fraction_theta_max 0.999
_diffrn_measurement_device_type 'Enraf--Nonius CAD-4 diffractometer'
_diffrn_measurement_method \w/2\q
_diffrn_radiation_monochromator graphite
_diffrn_radiation_source 'fine-focus sealed tube'
_diffrn_radiation_type MoK\a
_diffrn_radiation_wavelength 0.71073
_diffrn_reflns_av_R_equivalents 0.0201
_diffrn_reflns_av_sigmaI/netI 0.0225
_diffrn_reflns_limit_h_max 22
_diffrn_reflns_limit_h_min 0
_diffrn_reflns_limit_k_max 8
_diffrn_reflns_limit_k_min -8
_diffrn_reflns_limit_l_max 12
_diffrn_reflns_limit_l_min -13
_diffrn_reflns_number 2654
_diffrn_reflns_theta_full 25.26
_diffrn_reflns_theta_max 25.26
_diffrn_reflns_theta_min 2.23
_diffrn_standards_decay_% 1
_diffrn_standards_interval_count 200
_diffrn_standards_interval_time 120
_diffrn_standards_number 3
_exptl_absorpt_coefficient_mu 0.433
_exptl_absorpt_correction_T_max 0.9184
_exptl_absorpt_correction_T_min 0.8811
_exptl_absorpt_correction_type psi-scan
_exptl_absorpt_process_details '(North <i>et al.</i>,  1968)'
_exptl_crystal_colour colourless
_exptl_crystal_density_diffrn 1.317
_exptl_crystal_density_method 'not measured'
_exptl_crystal_description block
_exptl_crystal_F_000 624
_exptl_crystal_size_max 0.30
_exptl_crystal_size_mid 0.20
_exptl_crystal_size_min 0.20
_refine_diff_density_max 0.363
_refine_diff_density_min -0.330
_refine_ls_extinction_method none
_refine_ls_goodness_of_fit_ref 1.008
_refine_ls_hydrogen_treatment constr
_refine_ls_matrix_type full
_refine_ls_number_parameters 82
_refine_ls_number_reflns 1345
_refine_ls_number_restraints 0
_refine_ls_restrained_S_all 1.008
_refine_ls_R_factor_all 0.0555
_refine_ls_R_factor_gt 0.0444
_refine_ls_shift/su_max 0.000
_refine_ls_shift/su_mean 0.000
_refine_ls_structure_factor_coef Fsqd
_refine_ls_weighting_details 'calc w=1/[\s^2^(Fo^2^)+(0.1000P)^2^+0.6500P] where P=(Fo^2^+2Fc^2^)/3'
_refine_ls_weighting_scheme calc
_refine_ls_wR_factor_gt 0.1379
_refine_ls_wR_factor_ref 0.1484
_reflns_number_gt 1107
_reflns_number_total 1345
_reflns_threshold_expression I>2sigma(I)
_cod_data_source_file gw2071.cif
_cod_data_source_block I
_cod_depositor_comments
;
The following automatic conversions were performed:
'_symmetry_cell_setting' value 'Monoclinic' changed to 'monoclinic'
according to '/home/saulius/struct/CIF-dictionaries/cif_core.dic'
dictionary named 'cif_core.dic' version 2.4.1 from 2010-06-29.

Automatic conversion script
Id: cif_fix_enum 1527 2010-12-29 10:47:43Z saulius 

The following automatic conversions were performed:

'_symmetry_cell_setting' value 'Monoclinic' changed to 'monoclinic'
according to /home/saulius/struct/CIF-dictionaries/cif_core.dic
dictionary named 'cif_core.dic' version 2.4.1 from 2010-06-29.

Automatic conversion script
Id: cif_fix_values 1715 2011-07-08 13:25:40Z adriana 
;
_cod_original_sg_symbol_H-M 'C 2/c'
_cod_database_code 2224964
_cod_database_fobs_code 2224964

loop_
_symmetry_equiv_pos_as_xyz
'x, y, z'
'-x, y, -z+1/2'
'x+1/2, y+1/2, z'
'-x+1/2, y+1/2, -z+1/2'
'-x, -y, -z'
'x, -y, z-1/2'
'-x+1/2, -y+1/2, -z'
'x+1/2, -y+1/2, z-1/2'

loop_
_atom_site_type_symbol
_atom_site_label
_atom_site_fract_x
_atom_site_fract_y
_atom_site_fract_z
_atom_site_U_iso_or_equiv
_atom_site_adp_type
_atom_site_calc_flag
_atom_site_refinement_flags
_atom_site_occupancy
_atom_site_disorder_assembly
_atom_site_disorder_group
Cl Cl 0.05987(4) 0.14400(11) 0.65254(6) 0.0703(3) Uani d . 1 . .
O O 0.24623(10) 0.2773(2) 0.75479(18) 0.0609(5) Uani d . 1 . .
N N 0.17420(10) 0.4720(2) 0.62946(16) 0.0436(5) Uani d . 1 . .
H H0A 0.2035 0.5567 0.6645 0.052 Uiso calc R 1 . .
C C1 0.08706(17) 0.2590(4) 0.3877(2) 0.0647(8) Uani d . 1 . .
H H1A 0.0840 0.2264 0.3020 0.078 Uiso calc R 1 . .
H H1B 0.0383 0.2471 0.4022 0.078 Uiso calc R 1 . .
C C2 0.11018(17) 0.4574(4) 0.4058(2) 0.0671(8) Uani d . 1 . .
H H2A 0.1587 0.4702 0.3906 0.081 Uiso calc R 1 . .
H H2B 0.0768 0.5305 0.3446 0.081 Uiso calc R 1 . .
C C3 0.11132(14) 0.5312(3) 0.5331(2) 0.0552(7) Uani d . 1 . .
H H3A 0.1113 0.6632 0.5295 0.066 Uiso calc R 1 . .
H H3B 0.0668 0.4936 0.5560 0.066 Uiso calc R 1 . .
C C4 0.19194(12) 0.3048(3) 0.66976(19) 0.0402(5) Uani d . 1 . .
C C5 0.14703(13) 0.1426(3) 0.6099(2) 0.0458(6) Uani d . 1 . .
H H5A 0.1731 0.0334 0.6475 0.055 Uiso calc R 1 . .
C C6 0.13727(15) 0.1235(4) 0.4704(2) 0.0579(7) Uani d . 1 . .
H H6B 0.1853 0.1320 0.4525 0.069 Uiso calc R 1 . .
H H6A 0.1188 0.0021 0.4469 0.069 Uiso calc R 1 . .

loop_
_atom_site_aniso_label
_atom_site_aniso_U_11
_atom_site_aniso_U_22
_atom_site_aniso_U_33
_atom_site_aniso_U_12
_atom_site_aniso_U_13
_atom_site_aniso_U_23
Cl 0.0684(5) 0.0767(6) 0.0696(5) -0.0248(4) 0.0237(4) 0.0048(3)
O 0.0615(10) 0.0416(9) 0.0627(10) 0.0047(8) -0.0190(9) 0.0013(8)
N 0.0462(10) 0.0336(10) 0.0451(10) -0.0026(8) -0.0014(8) 0.0018(8)
C1 0.0739(18) 0.0727(18) 0.0402(13) -0.0032(15) -0.0014(12) -0.0069(12)
C2 0.0781(19) 0.0712(18) 0.0448(14) -0.0010(15) -0.0001(13) 0.0173(12)
C3 0.0559(14) 0.0410(13) 0.0606(15) 0.0059(11) -0.0024(12) 0.0090(11)
C4 0.0426(11) 0.0364(11) 0.0389(11) 0.0013(9) 0.0040(9) 0.0006(9)
C5 0.0488(12) 0.0370(11) 0.0469(12) -0.0012(10) 0.0022(10) 0.0003(10)
C6 0.0648(16) 0.0545(15) 0.0516(14) -0.0012(12) 0.0084(12) -0.0158(11)

loop_
_atom_type_symbol
_atom_type_description
_atom_type_scat_dispersion_real
_atom_type_scat_dispersion_imag
_atom_type_scat_source
C C 0.0033 0.0016 'International Tables Vol C Tables 4.2.6.8 and 6.1.1.4'
H H 0.0000 0.0000 'International Tables Vol C Tables 4.2.6.8 and 6.1.1.4'
N N 0.0061 0.0033 'International Tables Vol C Tables 4.2.6.8 and 6.1.1.4'
O O 0.0106 0.0060 'International Tables Vol C Tables 4.2.6.8 and 6.1.1.4'
Cl Cl 0.1484 0.1585 'International Tables Vol C Tables 4.2.6.8 and 6.1.1.4'

loop_
_geom_angle_atom_site_label_1
_geom_angle_atom_site_label_2
_geom_angle_atom_site_label_3
_geom_angle_site_symmetry_1
_geom_angle_site_symmetry_3
_geom_angle
_geom_angle_publ_flag
C4 N C3 . . 128.35(19) ?
C4 N H0A . . 115.8 ?
C3 N H0A . . 115.8 ?
C2 C1 C6 . . 115.5(2) ?
C2 C1 H1A . . 108.4 ?
C6 C1 H1A . . 108.4 ?
C2 C1 H1B . . 108.4 ?
C6 C1 H1B . . 108.4 ?
H1A C1 H1B . . 107.5 ?
C3 C2 C1 . . 114.1(2) ?
C3 C2 H2A . . 108.7 ?
C1 C2 H2A . . 108.7 ?
C3 C2 H2B . . 108.7 ?
C1 C2 H2B . . 108.7 ?
H2A C2 H2B . . 107.6 ?
N C3 C2 . . 114.2(2) ?
N C3 H3A . . 108.7 ?
C2 C3 H3A . . 108.7 ?
N C3 H3B . . 108.7 ?
C2 C3 H3B . . 108.7 ?
H3A C3 H3B . . 107.6 ?
O C4 N . . 120.6(2) ?
O C4 C5 . . 118.68(19) ?
N C4 C5 . . 120.71(18) ?
C4 C5 C6 . . 116.0(2) ?
C4 C5 Cl . . 108.92(15) ?
C6 C5 Cl . . 111.58(17) ?
C4 C5 H5A . . 106.6 ?
C6 C5 H5A . . 106.6 ?
Cl C5 H5A . . 106.6 ?
C1 C6 C5 . . 117.6(2) ?
C1 C6 H6B . . 107.9 ?
C5 C6 H6B . . 107.9 ?
C1 C6 H6A . . 107.9 ?
C5 C6 H6A . . 107.9 ?
H6B C6 H6A . . 107.2 ?

loop_
_geom_bond_atom_site_label_1
_geom_bond_atom_site_label_2
_geom_bond_site_symmetry_2
_geom_bond_distance
_geom_bond_publ_flag
Cl C5 . 1.808(3) ?
O C4 . 1.232(3) ?
N C4 . 1.322(3) ?
N C3 . 1.460(3) ?
N H0A . 0.8600 ?
C1 C2 . 1.520(4) ?
C1 C6 . 1.521(4) ?
C1 H1A . 0.9700 ?
C1 H1B . 0.9700 ?
C2 C3 . 1.510(4) ?
C2 H2A . 0.9700 ?
C2 H2B . 0.9700 ?
C3 H3A . 0.9700 ?
C3 H3B . 0.9700 ?
C4 C5 . 1.519(3) ?
C5 C6 . 1.524(3) ?
C5 H5A . 0.9800 ?
C6 H6B . 0.9700 ?
C6 H6A . 0.9700 ?

loop_
_geom_hbond_atom_site_label_D
_geom_hbond_atom_site_label_H
_geom_hbond_atom_site_label_A
_geom_hbond_site_symmetry_A
_geom_hbond_distance_DH
_geom_hbond_distance_HA
_geom_hbond_distance_DA
_geom_hbond_angle_DHA
C1 H1B Cl . 0.9700 2.8200 3.215(3) 105.00
C3 H3B Cl . 0.9700 2.8000 3.374(3) 119.00

loop_
_geom_torsion_atom_site_label_1
_geom_torsion_atom_site_label_2
_geom_torsion_atom_site_label_3
_geom_torsion_atom_site_label_4
_geom_torsion_site_symmetry_1
_geom_torsion_site_symmetry_2
_geom_torsion_site_symmetry_3
_geom_torsion_site_symmetry_4
_geom_torsion
_geom_torsion_publ_flag
C6 C1 C2 C3 . . . . -62.8(3) ?
C4 N C3 C2 . . . . -63.1(3) ?
C1 C2 C3 N . . . . 76.1(3) ?
C3 N C4 O . . . . -178.0(2) ?
C3 N C4 C5 . . . . 3.6(4) ?
O C4 C5 C6 . . . . -123.4(2) ?
N C4 C5 C6 . . . . 55.0(3) ?
O C4 C5 Cl . . . . 109.8(2) ?
N C4 C5 Cl . . . . -71.8(2) ?
C2 C1 C6 C5 . . . . 61.3(4) ?
C4 C5 C6 C1 . . . . -71.6(3) ?
Cl C5 C6 C1 . . . . 53.9(3) ?

loop_
_cod_related_entry_id
_cod_related_entry_database
_cod_related_entry_code
1 ChemSpider 312170
